data_2014920
loop_
_publ_author_name
'Torres, Harlen'
'Braulio Insuasty'
'Cobo, Justo'
'Low, John N.'
'Glidewell, Christopher'

_publ_section_title
;
 1-Benzyl-4-(4-nitrophenyl)-2,3-dihydro-1<i>H</i>-1,5-benzodiazepine: a
 three-dimensional framework structure generated by two
 C---H&#x00B7;&#x00B7;&#x00B7;O hydrogen bonds and one
 C---H&#x00B7;&#x00B7;&#x00B7;\p(arene) hydrogen bond
;
_journal_issue 6
_journal_name_full 'Acta Crystallographica Section C'
_journal_page_first o404
_journal_page_last o407
_journal_paper_doi 10.1107/S010827010501379X
_journal_volume 61
_journal_year 2005
_chemical_formula_iupac 'C22 H19 N3 O2'
_chemical_formula_moiety 'C22 H19 N3 O2'
_chemical_formula_sum 'C22 H19 N3 O2'
_chemical_formula_weight 357.40
_chemical_name_systematic
;
1-Benzyl-4-(4-nitrophenyl)-2,3-dihydro-1H-1,5-benzodiazepine
;
_space_group_IT_number 19
_symmetry_cell_setting orthorhombic
_symmetry_space_group_name_Hall 'P 2ac 2ab'
_symmetry_space_group_name_H-M 'P 21 21 21'
_atom_sites_solution_hydrogens geom
_atom_sites_solution_primary direct
_atom_sites_solution_secondary difmap
_cell_angle_alpha 90.00
_cell_angle_beta 90.00
_cell_angle_gamma 90.00
_cell_formula_units_Z 4
_cell_length_a 7.3810(2)
_cell_length_b 10.8016(3)
_cell_length_c 22.1319(5)
_cell_measurement_reflns_used 2314
_cell_measurement_temperature 120(2)
_cell_measurement_theta_max 27.49
_cell_measurement_theta_min 2.91
_cell_volume 1764.50(8)
_computing_cell_refinement 'DENZO (Otwinowski & Minor, 1997) and COLLECT'
_computing_data_collection 'COLLECT (Hooft, 1999)'
_computing_data_reduction 'DENZO and COLLECT'
_computing_molecular_graphics 'PLATON (Spek, 2003)'
_computing_publication_material 'SHELXL97 and PRPKAPPA (Ferguson, 1999)'
_computing_structure_refinement 'OSCAIL and SHELXL97 (Sheldrick, 1997)'
_computing_structure_solution 'OSCAIL (McArdle, 2003) and SHELXS97 (Sheldrick, 1997)'
_diffrn_ambient_temperature 120(2)
_diffrn_detector_area_resol_mean 9.091
_diffrn_measured_fraction_theta_full 0.996
_diffrn_measured_fraction_theta_max 0.996
_diffrn_measurement_device_type 'Nonius KappaCCD'
_diffrn_measurement_method '\f and \w '
_diffrn_radiation_monochromator graphite
_diffrn_radiation_source 'Bruker-Nonius FR91 rotating anode'
_diffrn_radiation_type 'Mo K\a'
_diffrn_radiation_wavelength 0.71073
_diffrn_reflns_av_R_equivalents 0.0305
_diffrn_reflns_av_sigmaI/netI 0.0240
_diffrn_reflns_limit_h_max 9
_diffrn_reflns_limit_h_min -9
_diffrn_reflns_limit_k_max 13
_diffrn_reflns_limit_k_min -13
_diffrn_reflns_limit_l_max 27
_diffrn_reflns_limit_l_min -28
_diffrn_reflns_number 12216
_diffrn_reflns_theta_full 27.49
_diffrn_reflns_theta_max 27.49
_diffrn_reflns_theta_min 2.91
_diffrn_standards_decay_% 0
_exptl_absorpt_coefficient_mu 0.088
_exptl_absorpt_correction_T_max 0.971
_exptl_absorpt_correction_T_min 0.963
_exptl_absorpt_correction_type multi-scan
_exptl_absorpt_process_details '(SADABS; Sheldrick,  2003)'
_exptl_crystal_colour red
_exptl_crystal_density_diffrn 1.345
_exptl_crystal_density_method 'not measured'
_exptl_crystal_description block
_exptl_crystal_F_000 752
_exptl_crystal_size_max 0.38
_exptl_crystal_size_mid 0.36
_exptl_crystal_size_min 0.34
_refine_diff_density_max 0.434
_refine_diff_density_min -0.439
_refine_ls_extinction_coef 0.097(7)
_refine_ls_extinction_expression Fc^*^=kFc[1+0.001xFc^2^\l^3^/sin(2\q)]^-1/4^
_refine_ls_extinction_method SHELXL97
_refine_ls_goodness_of_fit_ref 1.159
_refine_ls_hydrogen_treatment constr
_refine_ls_matrix_type full
_refine_ls_number_parameters 245
_refine_ls_number_reflns 2314
_refine_ls_number_restraints 0
_refine_ls_restrained_S_all 1.159
_refine_ls_R_factor_all 0.0485
_refine_ls_R_factor_gt 0.0438
_refine_ls_shift/su_max 0.000
_refine_ls_shift/su_mean 0.000
_refine_ls_structure_factor_coef Fsqd
_refine_ls_weighting_details 'w=1/[\s^2^(Fo^2^)+(0.0676P)^2^+0.1595P] where P=(Fo^2^+2Fc^2^)/3'
_refine_ls_weighting_scheme calc
_refine_ls_wR_factor_gt 0.1036
_refine_ls_wR_factor_ref 0.1065
_reflns_number_gt 2127
_reflns_number_total 2314
_reflns_threshold_expression I>2\s(I)
_cod_data_source_file sk1842.cif
_cod_data_source_block I
_cod_database_code 2014920

loop_
_symmetry_equiv_pos_as_xyz
'x, y, z'
'-x+1/2, -y, z+1/2'
'x+1/2, -y+1/2, -z'
'-x, y+1/2, -z+1/2'

loop_
_atom_site_label
_atom_site_fract_x
_atom_site_fract_y
_atom_site_fract_z
_atom_site_U_iso_or_equiv
_atom_site_adp_type
_atom_site_calc_flag
_atom_site_refinement_flags
_atom_site_occupancy
_atom_site_disorder_assembly
_atom_site_disorder_group
_atom_site_type_symbol
O41 -0.1912(2) 0.15148(16) 0.01598(8) 0.0436(5) Uani d . 1 . . O
O42 -0.2876(2) -0.00225(14) 0.06924(7) 0.0329(4) Uani d . 1 . . O
N1 0.6100(2) 0.08669(14) 0.31442(7) 0.0210(4) Uani d . 1 . . N
N5 0.5770(2) 0.17704(14) 0.18991(7) 0.0194(3) Uani d . 1 . . N
N44 -0.1706(2) 0.07260(15) 0.05545(8) 0.0244(4) Uani d . 1 . . N
C1 0.6251(3) 0.0814(2) 0.38081(8) 0.0253(4) Uani d . 1 . . C
C2 0.5229(3) -0.02509(16) 0.29030(8) 0.0207(4) Uani d . 1 . . C
C3 0.5539(3) -0.03925(16) 0.22264(8) 0.0198(4) Uani d . 1 . . C
C4 0.4901(3) 0.07385(16) 0.18898(8) 0.0182(4) Uani d . 1 . . C
C5A 0.7381(3) 0.18672(17) 0.22433(8) 0.0196(4) Uani d . 1 . . C
C6 0.8767(3) 0.25633(17) 0.19874(8) 0.0228(4) Uani d . 1 . . C
C7 1.0438(3) 0.26822(18) 0.22697(9) 0.0248(4) Uani d . 1 . . C
C8 1.0716(3) 0.21083(18) 0.28233(9) 0.0238(4) Uani d . 1 . . C
C9 0.9322(3) 0.14745(18) 0.31009(9) 0.0232(4) Uani d . 1 . . C
C9A 0.7605(2) 0.13598(17) 0.28313(8) 0.0193(4) Uani d . 1 . . C
C11 0.4412(3) 0.08352(19) 0.41082(8) 0.0233(4) Uani d . 1 . . C
C12 0.3610(3) 0.19673(19) 0.42456(8) 0.0270(5) Uani d . 1 . . C
C13 0.1934(3) 0.2011(2) 0.45328(9) 0.0311(5) Uani d . 1 . . C
C14 0.1037(3) 0.09308(19) 0.46813(9) 0.0291(5) Uani d . 1 . . C
C15 0.1815(3) -0.0202(2) 0.45434(9) 0.0290(5) Uani d . 1 . . C
C16 0.3499(3) -0.02467(19) 0.42624(9) 0.0278(5) Uani d . 1 . . C
C41 0.3222(3) 0.06828(16) 0.15215(8) 0.0176(4) Uani d . 1 . . C
C42 0.2926(3) 0.15603(17) 0.10663(8) 0.0204(4) Uani d . 1 . . C
C43 0.1333(3) 0.15706(17) 0.07421(8) 0.0215(4) Uani d . 1 . . C
C44 0.0029(3) 0.06916(17) 0.08755(8) 0.0198(4) Uani d . 1 . . C
C45 0.0287(3) -0.02115(17) 0.13111(8) 0.0211(4) Uani d . 1 . . C
C46 0.1900(3) -0.02151(17) 0.16321(8) 0.0209(4) Uani d . 1 . . C
H1A 0.6973 0.1529 0.3952 0.030 Uiso calc R 1 . . H
H1B 0.6898 0.0048 0.3926 0.030 Uiso calc R 1 . . H
H2A 0.3911 -0.0211 0.2984 0.025 Uiso calc R 1 . . H
H2B 0.5718 -0.0987 0.3114 0.025 Uiso calc R 1 . . H
H3A 0.6845 -0.0523 0.2148 0.024 Uiso calc R 1 . . H
H3B 0.4875 -0.1129 0.2078 0.024 Uiso calc R 1 . . H
H6 0.8567 0.2966 0.1612 0.027 Uiso calc R 1 . . H
H7 1.1379 0.3150 0.2086 0.030 Uiso calc R 1 . . H
H8 1.1871 0.2152 0.3012 0.029 Uiso calc R 1 . . H
H9 0.9528 0.1106 0.3485 0.028 Uiso calc R 1 . . H
H12 0.4212 0.2716 0.4142 0.032 Uiso calc R 1 . . H
H13 0.1404 0.2789 0.4627 0.037 Uiso calc R 1 . . H
H14 -0.0108 0.0964 0.4877 0.035 Uiso calc R 1 . . H
H15 0.1198 -0.0948 0.4641 0.035 Uiso calc R 1 . . H
H16 0.4033 -0.1026 0.4174 0.033 Uiso calc R 1 . . H
H42 0.3836 0.2157 0.0980 0.025 Uiso calc R 1 . . H
H43 0.1134 0.2168 0.0434 0.026 Uiso calc R 1 . . H
H45 -0.0620 -0.0815 0.1388 0.025 Uiso calc R 1 . . H
H46 0.2108 -0.0833 0.1930 0.025 Uiso calc R 1 . . H

loop_
_atom_site_aniso_label
_atom_site_aniso_U_11
_atom_site_aniso_U_22
_atom_site_aniso_U_33
_atom_site_aniso_U_12
_atom_site_aniso_U_13
_atom_site_aniso_U_23
O41 0.0370(9) 0.0441(9) 0.0498(10) -0.0031(8) -0.0184(8) 0.0248(8)
O42 0.0248(8) 0.0301(8) 0.0437(9) -0.0072(7) -0.0092(7) 0.0042(7)
N1 0.0205(8) 0.0239(8) 0.0186(7) -0.0037(7) 0.0006(6) -0.0014(6)
N5 0.0205(8) 0.0183(7) 0.0196(7) -0.0002(7) -0.0004(6) -0.0001(6)
N44 0.0235(9) 0.0221(8) 0.0275(8) 0.0024(7) -0.0056(7) 0.0020(7)
C1 0.0242(10) 0.0316(10) 0.0201(9) -0.0029(9) -0.0013(8) 0.0009(8)
C2 0.0206(9) 0.0179(8) 0.0235(9) -0.0019(7) -0.0028(7) 0.0028(7)
C3 0.0203(9) 0.0166(8) 0.0226(8) -0.0003(7) -0.0024(7) -0.0007(7)
C4 0.0196(9) 0.0179(8) 0.0170(8) 0.0013(7) 0.0017(7) -0.0018(7)
C5A 0.0195(9) 0.0162(8) 0.0231(9) 0.0006(7) 0.0012(7) -0.0027(7)
C6 0.0261(10) 0.0190(9) 0.0233(9) -0.0015(8) 0.0028(8) -0.0033(7)
C7 0.0215(10) 0.0235(9) 0.0294(10) -0.0052(8) 0.0059(8) -0.0068(8)
C8 0.0177(9) 0.0245(9) 0.0293(9) -0.0009(8) -0.0021(8) -0.0088(8)
C9 0.0221(10) 0.0229(9) 0.0247(9) 0.0001(8) -0.0023(8) -0.0023(8)
C9A 0.0196(9) 0.0167(8) 0.0216(8) 0.0006(7) -0.0003(7) -0.0029(7)
C11 0.0253(10) 0.0295(10) 0.0151(8) -0.0015(9) -0.0009(7) 0.0014(7)
C12 0.0348(11) 0.0238(10) 0.0223(9) -0.0059(9) 0.0029(9) -0.0016(8)
C13 0.0380(12) 0.0287(10) 0.0265(10) 0.0032(10) 0.0063(9) -0.0023(8)
C14 0.0282(11) 0.0375(11) 0.0216(9) -0.0026(10) 0.0037(8) 0.0018(8)
C15 0.0322(11) 0.0296(10) 0.0252(9) -0.0069(9) 0.0021(9) 0.0057(8)
C16 0.0338(12) 0.0231(10) 0.0264(10) 0.0005(9) 0.0010(9) 0.0032(8)
C41 0.0182(9) 0.0179(8) 0.0167(8) 0.0002(7) 0.0001(7) -0.0005(7)
C42 0.0210(9) 0.0195(9) 0.0208(9) -0.0035(8) 0.0021(7) 0.0018(7)
C43 0.0253(10) 0.0204(9) 0.0189(8) 0.0007(8) 0.0000(7) 0.0040(7)
C44 0.0192(9) 0.0205(9) 0.0196(8) 0.0019(8) -0.0030(7) -0.0007(7)
C45 0.0211(9) 0.0184(8) 0.0236(9) -0.0024(8) -0.0001(7) 0.0031(7)
C46 0.0241(9) 0.0183(8) 0.0201(8) -0.0007(8) -0.0019(7) 0.0034(7)

loop_
_atom_type_symbol
_atom_type_description
_atom_type_scat_dispersion_real
_atom_type_scat_dispersion_imag
_atom_type_scat_source
C C 0.0033 0.0016 'International Tables Vol C Tables 4.2.6.8 and 6.1.1.4'
H H 0.0000 0.0000 'International Tables Vol C Tables 4.2.6.8 and 6.1.1.4'
N N 0.0061 0.0033 'International Tables Vol C Tables 4.2.6.8 and 6.1.1.4'
O O 0.0106 0.0060 'International Tables Vol C Tables 4.2.6.8 and 6.1.1.4'

loop_
_geom_angle_atom_site_label_1
_geom_angle_atom_site_label_2
_geom_angle_atom_site_label_3
_geom_angle
_geom_angle_publ_flag
C9A N1 C2 118.40(15) no
C9A N1 C1 116.30(15) no
C2 N1 C1 111.34(15) no
N1 C1 C11 111.66(15) no
N1 C1 H1A 109.3 no
C11 C1 H1A 109.3 no
N1 C1 H1B 109.3 no
C11 C1 H1B 109.3 no
H1A C1 H1B 107.9 no
C16 C11 C12 118.58(18) no
C16 C11 C1 122.02(18) no
C12 C11 C1 119.40(18) no
C13 C12 C11 120.51(18) no
C13 C12 H12 119.7 no
C11 C12 H12 119.7 no
C14 C13 C12 120.39(19) no
C14 C13 H13 119.8 no
C12 C13 H13 119.8 no
C13 C14 C15 119.66(19) no
C13 C14 H14 120.2 no
C15 C14 H14 120.2 no
C14 C15 C16 119.98(19) no
C14 C15 H15 120.0 no
C16 C15 H15 120.0 no
C15 C16 C11 120.88(19) no
C15 C16 H16 119.6 no
C11 C16 H16 119.6 no
N1 C2 C3 112.01(14) no
N1 C2 H2A 109.2 no
C3 C2 H2A 109.2 no
N1 C2 H2B 109.2 no
C3 C2 H2B 109.2 no
H2A C2 H2B 107.9 no
C4 C3 C2 110.99(14) no
C4 C3 H3A 109.4 no
C2 C3 H3A 109.4 no
C4 C3 H3B 109.4 no
C2 C3 H3B 109.4 no
H3A C3 H3B 108.0 no
N5 C4 C41 117.40(16) no
N5 C4 C3 122.63(16) no
C41 C4 C3 119.96(15) no
C46 C41 C42 119.12(17) no
C46 C41 C4 121.00(16) no
C42 C41 C4 119.86(16) no
C43 C42 C41 120.89(17) no
C43 C42 H42 119.6 no
C41 C42 H42 119.6 no
C42 C43 C44 118.50(16) no
C42 C43 H43 120.8 no
C44 C43 H43 120.8 no
C43 C44 C45 122.43(17) no
C43 C44 N44 119.16(16) no
C45 C44 N44 118.40(16) no
O42 N44 O41 123.27(17) no
O42 N44 C44 118.70(15) no
O41 N44 C44 118.04(16) no
C44 C45 C46 118.49(17) no
C44 C45 H45 120.8 no
C46 C45 H45 120.8 no
C45 C46 C41 120.53(16) no
C45 C46 H46 119.7 no
C41 C46 H46 119.7 no
C4 N5 C5A 119.43(15) no
C6 C5A N5 116.02(16) no
C6 C5A C9A 119.72(17) no
N5 C5A C9A 124.17(16) no
C7 C6 C5A 121.35(18) no
C7 C6 H6 119.3 no
C5A C6 H6 119.3 no
C8 C7 C6 119.16(18) no
C8 C7 H7 120.4 no
C6 C7 H7 120.4 no
C9 C8 C7 120.27(18) no
C9 C8 H8 119.9 no
C7 C8 H8 119.9 no
C8 C9 C9A 121.78(17) no
C8 C9 H9 119.1 no
C9A C9 H9 119.1 no
C9 C9A N1 122.26(16) no
C9 C9A C5A 117.34(17) no
N1 C9A C5A 120.15(16) no

loop_
_geom_bond_atom_site_label_1
_geom_bond_atom_site_label_2
_geom_bond_site_symmetry_2
_geom_bond_distance
_geom_bond_publ_flag
N1 C9A . 1.413(2) no
N1 C2 . 1.468(2) no
N1 C1 . 1.475(2) no
C1 C11 . 1.512(3) no
C1 H1A . 0.99 no
C1 H1B . 0.99 no
C11 C16 . 1.392(3) no
C11 C12 . 1.392(3) no
C12 C13 . 1.392(3) no
C12 H12 . 0.95 no
C13 C14 . 1.382(3) no
C13 H13 . 0.95 no
C14 C15 . 1.386(3) no
C14 H14 . 0.95 no
C15 C16 . 1.391(3) no
C15 H15 . 0.95 no
C16 H16 . 0.95 no
C2 C3 . 1.522(2) no
C2 H2A . 0.99 no
C2 H2B . 0.99 no
C3 C4 . 1.506(2) no
C3 H3A . 0.99 no
C3 H3B . 0.99 no
C4 N5 . 1.286(2) no
C4 C41 . 1.484(2) no
C41 C46 . 1.398(2) no
C41 C42 . 1.400(2) no
C42 C43 . 1.378(2) no
C42 H42 . 0.95 no
C43 C44 . 1.384(3) no
C43 H43 . 0.95 no
C44 C45 . 1.385(2) no
C44 N44 . 1.465(2) no
N44 O42 . 1.222(2) no
N44 O41 . 1.230(2) no
C45 C46 . 1.386(3) no
C45 H45 . 0.95 no
C46 H46 . 0.95 no
N5 C5A . 1.416(2) no
C5A C6 . 1.390(3) no
C5A C9A . 1.422(3) no
C6 C7 . 1.388(3) no
C6 H6 . 0.95 no
C7 C8 . 1.388(3) no
C7 H7 . 0.95 no
C8 C9 . 1.380(3) no
C8 H8 . 0.95 no
C9 C9A . 1.406(3) no
C9 H9 . 0.95 no

loop_
_geom_hbond_atom_site_label_D
_geom_hbond_atom_site_label_H
_geom_hbond_atom_site_label_A
_geom_hbond_site_symmetry_A
_geom_hbond_distance_DH
_geom_hbond_distance_HA
_geom_hbond_distance_DA
_geom_hbond_angle_DHA
_geom_hbond_publ_flag
C14 H14 O42 2_455 0.95 2.55 3.378(3) 146 y
C43 H43 O41 3_555 0.95 2.42 3.153(3) 134 y
C46 H46 Cg 4_645 0.95 2.74 3.578(2) 147 y

loop_
_geom_torsion_atom_site_label_1
_geom_torsion_atom_site_label_2
_geom_torsion_atom_site_label_3
_geom_torsion_atom_site_label_4
_geom_torsion
_geom_torsion_publ_flag
C9A N1 C1 C11 154.54(16) no
C2 N1 C1 C11 -65.8(2) no
N1 C1 C11 C16 93.2(2) no
N1 C1 C11 C12 -87.9(2) no
C16 C11 C12 C13 0.2(3) no
C1 C11 C12 C13 -178.71(17) no
C11 C12 C13 C14 -0.5(3) no
C12 C13 C14 C15 0.1(3) no
C13 C14 C15 C16 0.6(3) no
C14 C15 C16 C11 -0.9(3) no
C12 C11 C16 C15 0.5(3) no
C1 C11 C16 C15 179.39(17) no
C1 N1 C2 C3 -163.59(16) no
N1 C2 C3 C4 -55.9(2) y
C2 C3 C4 N5 73.7(2) y
C3 C4 N5 C5A -0.8(2) y
C4 N5 C5A C9A -41.8(2) y
N5 C5A C9A N1 -9.1(3) y
C5A C9A N1 C2 66.3(2) y
C9A N1 C2 C3 -24.8(2) y
C2 C3 C4 C41 -107.26(17) no
N5 C4 C41 C46 -158.87(18) no
C3 C4 C41 C46 22.0(2) no
N5 C4 C41 C42 19.4(2) no
C3 C4 C41 C42 -159.75(17) no
C46 C41 C42 C43 2.0(3) no
C4 C41 C42 C43 -176.25(16) no
C41 C42 C43 C44 -0.1(3) no
C42 C43 C44 C45 -1.6(3) no
C42 C43 C44 N44 177.16(16) no
C43 C44 N44 O42 -177.07(18) no
C45 C44 N44 O42 1.7(3) no
C43 C44 N44 O41 2.6(3) y
C45 C44 N44 O41 -178.56(19) no
C43 C44 C45 C46 1.3(3) no
N44 C44 C45 C46 -177.46(16) no
C44 C45 C46 C41 0.7(3) no
C42 C41 C46 C45 -2.3(3) no
C4 C41 C46 C45 175.94(16) no
C41 C4 N5 C5A -179.90(15) no
C4 N5 C5A C6 141.63(18) no
N5 C5A C6 C7 -177.24(15) no
C9A C5A C6 C7 6.0(3) no
C5A C6 C7 C8 -1.0(3) no
C6 C7 C8 C9 -2.9(3) no
C7 C8 C9 C9A 1.6(3) no
C8 C9 C9A N1 -170.97(17) no
C8 C9 C9A C5A 3.3(3) no
C2 N1 C9A C9 -119.59(19) no
C1 N1 C9A C9 17.2(3) no
C1 N1 C9A C5A -156.92(17) no
C6 C5A C9A C9 -7.0(3) no
N5 C5A C9A C9 176.53(16) no
C6 C5A C9A N1 167.38(17) no

loop_
_cod_related_entry_id
_cod_related_entry_database
_cod_related_entry_code
1 ChemSpider 21133816
